data_4067974
loop_
_publ_author_name
'Hirano, Masafumi'
'Murakami, Masahiro'
'Kuga, Toshinori'
'Komine, Nobuyuki'
'Komiya, Sanshiro'

_publ_section_title
;
 Acid-Promoted sp3C--H Bond Cleavage in a Series of
 (2-Allylphenoxo)ruthenium(II) Complexes. Mechanistic Insight into the
 Aryloxo--Acid Interaction and Bond Cleavage Reaction
;
_journal_issue 1
_journal_name_full Organometallics
_journal_page_first 381
_journal_paper_doi 10.1021/om200974c
_journal_volume 31
_journal_year 2012
_chemical_formula_moiety 'C33 H31 O2 P Ru '
_chemical_formula_sum 'C33 H31 O2 P Ru'
_chemical_formula_weight 591.65
_space_group_IT_number 14
_symmetry_cell_setting monoclinic
_symmetry_Int_Tables_number 14
_symmetry_space_group_name_Hall '-P 2yab'
_symmetry_space_group_name_H-M 'P 1 21/a 1'
_cell_angle_alpha 90.0000
_cell_angle_beta 104.7708(18)
_cell_angle_gamma 90.0000
_cell_formula_units_Z 4
_cell_length_a 14.818(2)
_cell_length_b 9.6743(12)
_cell_length_c 19.402(3)
_cell_measurement_reflns_used 8210
_cell_measurement_temperature 200.0
_cell_measurement_theta_max 27.5
_cell_measurement_theta_min 3.0
_cell_volume 2689.4(6)
_computing_cell_refinement CrystalClear
_computing_data_collection CrystalClear
_computing_data_reduction CrystalStructure
_computing_publication_material 'CrystalStructure 3.8'
_computing_structure_refinement SHELXL
_computing_structure_solution SIR92
_diffrn_detector_area_resol_mean 7.31
_diffrn_measured_fraction_theta_full 0.991
_diffrn_measured_fraction_theta_max 0.991
_diffrn_measurement_device_type 'Rigaku Mercury'
_diffrn_measurement_method \w
_diffrn_radiation_type 'Mo K\a'
_diffrn_radiation_wavelength 0.71075
_diffrn_reflns_av_R_equivalents 0.018
_diffrn_reflns_limit_h_max 19
_diffrn_reflns_limit_h_min -18
_diffrn_reflns_limit_k_max 12
_diffrn_reflns_limit_k_min -8
_diffrn_reflns_limit_l_max 23
_diffrn_reflns_limit_l_min -25
_diffrn_reflns_number 20228
_diffrn_reflns_theta_full 27.50
_diffrn_reflns_theta_max 27.50
_exptl_absorpt_coefficient_mu 0.671
_exptl_absorpt_correction_T_max 0.801
_exptl_absorpt_correction_T_min 0.662
_exptl_absorpt_correction_type numerical
_exptl_absorpt_process_details
;
    Higashi, T. (1999). Program for Absorption Correction.
    Rigaku Corporation, Tokyo, Japan.
;
_exptl_crystal_colour red
_exptl_crystal_density_diffrn 1.461
_exptl_crystal_density_method 'not measured'
_exptl_crystal_description prism
_exptl_crystal_F_000 1216.00
_exptl_crystal_size_max 0.69
_exptl_crystal_size_mid 0.36
_exptl_crystal_size_min 0.33
_refine_diff_density_max 1.23
_refine_diff_density_min -0.70
_refine_ls_extinction_method none
_refine_ls_goodness_of_fit_ref 1.052
_refine_ls_hydrogen_treatment refall
_refine_ls_number_parameters 344
_refine_ls_number_reflns 6134
_refine_ls_R_factor_gt 0.0479
_refine_ls_shift/su_max 0.0010
_refine_ls_structure_factor_coef Fsqd
_refine_ls_weighting_details 'w = 1/[\s^2^(Fo^2^)+(0.0902P)^2^+5.1622P] where P=(Fo^2^+2Fc^2^)/3'
_refine_ls_weighting_scheme calc
_refine_ls_wR_factor_ref 0.1492
_reflns_number_gt 5679
_reflns_number_total 6134
_reflns_threshold_expression F^2^>2.0\s(F^2^)
_cod_data_source_file om200974c_si_001.cif
_cod_data_source_block '__complex2b'
_cod_original_cell_volume 2689.5(6)
_cod_original_formula_sum 'C33 H31 O2 P Ru '
_cod_database_code 4067974

loop_
_symmetry_equiv_pos_site_id
_symmetry_equiv_pos_as_xyz
1 +X,+Y,+Z
2 1/2-X,1/2+Y,-Z
3 -X,-Y,-Z
4 1/2+X,1/2-Y,+Z

loop_
_atom_site_label
_atom_site_type_symbol
_atom_site_fract_x
_atom_site_fract_y
_atom_site_fract_z
_atom_site_U_iso_or_equiv
_atom_site_adp_type
_atom_site_occupancy
_atom_site_symmetry_multiplicity
_atom_site_calc_flag
_atom_site_refinement_flags
Ru(1) Ru 0.918290(18) 0.34933(3) 0.315872(12) 0.03066(12) Uani 1.00 1 d .
P(1) P 0.92862(5) 0.31454(8) 0.20024(4) 0.02643(16) Uani 1.00 1 d .
O(1) O 0.9181(2) 0.5609(2) 0.28908(14) 0.0436(5) Uani 1.00 1 d .
O(2B) O 0.7311(7) 0.8890(12) 0.4541(7) 0.080(2) Uani 0.40 1 d P
O(2A) O 0.7701(6) 0.9554(6) 0.4307(3) 0.0760(19) Uani 0.60 1 d P
C(1) C 0.8821(3) 0.6477(3) 0.3288(2) 0.0488(10) Uani 1.00 1 d .
C(2) C 0.7877(4) 0.6383(4) 0.3292(2) 0.0563(11) Uani 1.00 1 d .
C(3) C 0.7461(5) 0.7325(6) 0.3663(2) 0.0820(19) Uani 1.00 1 d .
C(4) C 0.7996(6) 0.8377(6) 0.4033(3) 0.104(3) Uani 1.00 1 d .
C(5) C 0.8906(7) 0.8461(4) 0.4086(3) 0.104(3) Uani 1.00 1 d .
C(6) C 0.9391(4) 0.7525(4) 0.3684(2) 0.0759(17) Uani 1.00 1 d .
C(7) C 0.7328(3) 0.5196(5) 0.2898(2) 0.0563(10) Uani 1.00 1 d .
C(8) C 0.7744(2) 0.3833(4) 0.3201(2) 0.0443(8) Uani 1.00 1 d .
C(9) C 0.7760(2) 0.2666(4) 0.2776(2) 0.0464(8) Uani 1.00 1 d .
C(10) C 0.7800(6) 0.9649(10) 0.5000(3) 0.105(2) Uani 1.00 1 d .
C(11) C 0.9422(3) 0.2153(4) 0.4088(2) 0.0519(9) Uani 1.00 1 d .
C(12) C 0.9718(3) 0.3510(4) 0.4338(2) 0.0549(11) Uani 1.00 1 d .
C(13) C 1.0462(3) 0.3863(5) 0.4056(2) 0.0591(11) Uani 1.00 1 d .
C(14) C 1.0640(3) 0.2770(5) 0.3628(2) 0.0570(11) Uani 1.00 1 d .
C(15) C 0.9977(3) 0.1678(4) 0.3640(2) 0.0506(9) Uani 1.00 1 d .
C(16) C 0.8284(2) 0.3680(3) 0.12785(16) 0.0280(5) Uani 1.00 1 d .
C(17) C 0.7695(2) 0.2761(3) 0.08225(18) 0.0368(6) Uani 1.00 1 d .
C(18) C 0.6945(2) 0.3282(4) 0.0286(2) 0.0440(8) Uani 1.00 1 d .
C(19) C 0.6793(2) 0.4679(4) 0.02098(19) 0.0438(8) Uani 1.00 1 d .
C(20) C 0.7368(2) 0.5589(3) 0.06727(19) 0.0410(7) Uani 1.00 1 d .
C(21) C 0.8113(2) 0.5102(3) 0.12049(18) 0.0354(6) Uani 1.00 1 d .
C(22) C 0.9494(2) 0.1330(3) 0.18065(16) 0.0276(5) Uani 1.00 1 d .
C(23) C 1.0212(2) 0.0895(3) 0.15191(19) 0.0374(6) Uani 1.00 1 d .
C(24) C 1.0345(2) -0.0524(4) 0.1420(2) 0.0474(8) Uani 1.00 1 d .
C(25) C 0.9778(2) -0.1502(3) 0.1611(2) 0.0400(7) Uani 1.00 1 d .
C(26) C 0.9055(2) -0.1079(3) 0.1902(2) 0.0395(7) Uani 1.00 1 d .
C(27) C 0.8916(2) 0.0325(3) 0.19964(19) 0.0373(6) Uani 1.00 1 d .
C(28) C 1.0204(2) 0.4117(3) 0.17343(17) 0.0320(6) Uani 1.00 1 d .
C(29) C 1.0835(2) 0.4927(3) 0.2227(2) 0.0368(6) Uani 1.00 1 d .
C(30) C 1.1520(2) 0.5687(3) 0.2011(2) 0.0456(8) Uani 1.00 1 d .
C(31) C 1.1570(2) 0.5642(4) 0.1309(2) 0.0463(8) Uani 1.00 1 d .
C(32) C 1.0940(2) 0.4852(4) 0.0813(2) 0.0453(8) Uani 1.00 1 d .
C(33) C 1.0254(2) 0.4101(4) 0.10219(19) 0.0389(7) Uani 1.00 1 d .
H(1) H 0.6821 0.7241 0.3658 0.099 Uiso 1.00 1 c R
H(2) H 0.9257 0.9144 0.4390 0.125 Uiso 1.00 1 c R
H(3) H 1.0031 0.7626 0.3695 0.091 Uiso 1.00 1 c R
H(4) H 0.6703 0.5254 0.2937 0.068 Uiso 1.00 1 c R
H(5) H 0.7332 0.5248 0.2409 0.068 Uiso 1.00 1 c R
H(6) H 0.7635 0.3619 0.3651 0.053 Uiso 1.00 1 c R
H(7) H 0.7466 0.2729 0.2281 0.056 Uiso 1.00 1 c R
H(8) H 0.7627 0.1791 0.2950 0.056 Uiso 1.00 1 c R
H(9) H 0.8957 0.1627 0.4227 0.062 Uiso 1.00 1 c R
H(10) H 0.9481 0.4044 0.4663 0.066 Uiso 1.00 1 c R
H(11) H 1.0802 0.4704 0.4143 0.071 Uiso 1.00 1 c R
H(12) H 1.1127 0.2738 0.3391 0.069 Uiso 1.00 1 c R
H(13) H 0.9962 0.0785 0.3435 0.061 Uiso 1.00 1 c R
H(14) H 0.7797 0.1792 0.0873 0.044 Uiso 1.00 1 c R
H(15) H 0.6541 0.2661 -0.0027 0.053 Uiso 1.00 1 c R
H(16) H 0.6294 0.5021 -0.0160 0.053 Uiso 1.00 1 c R
H(17) H 0.7250 0.6554 0.0627 0.049 Uiso 1.00 1 c R
H(18) H 0.8506 0.5733 0.1518 0.043 Uiso 1.00 1 c R
H(19) H 1.0615 0.1555 0.1389 0.045 Uiso 1.00 1 c R
H(20) H 1.0834 -0.0814 0.1217 0.057 Uiso 1.00 1 c R
H(21) H 0.9879 -0.2458 0.1546 0.048 Uiso 1.00 1 c R
H(22) H 0.8658 -0.1745 0.2035 0.048 Uiso 1.00 1 c R
H(23) H 0.8421 0.0609 0.2193 0.045 Uiso 1.00 1 c R
H(24) H 1.0801 0.4963 0.2709 0.044 Uiso 1.00 1 c R
H(25) H 1.1950 0.6236 0.2347 0.055 Uiso 1.00 1 c R
H(26) H 1.2039 0.6155 0.1167 0.056 Uiso 1.00 1 c R
H(27) H 1.0977 0.4823 0.0331 0.055 Uiso 1.00 1 c R
H(28) H 0.9817 0.3572 0.0680 0.047 Uiso 1.00 1 c R

loop_
_atom_site_aniso_label
_atom_site_aniso_U_11
_atom_site_aniso_U_22
_atom_site_aniso_U_33
_atom_site_aniso_U_12
_atom_site_aniso_U_13
_atom_site_aniso_U_23
Ru(1) 0.03599(18) 0.02864(17) 0.02700(17) -0.00445(9) 0.00741(11) -0.00329(8)
P(1) 0.0259(3) 0.0253(3) 0.0272(3) -0.0028(2) 0.0053(2) -0.0013(2)
O(1) 0.0569(15) 0.0306(12) 0.0452(13) -0.0057(10) 0.0161(11) -0.0036(10)
O(2B) 0.075(6) 0.066(6) 0.110(8) 0.010(5) 0.046(6) -0.018(6)
O(2A) 0.124(6) 0.051(3) 0.064(3) 0.032(3) 0.044(3) 0.001(2)
C(1) 0.084(3) 0.0277(17) 0.0299(16) 0.0063(16) 0.0056(18) 0.0019(12)
C(2) 0.084(3) 0.048(2) 0.0381(19) 0.026(2) 0.018(2) 0.0059(15)
C(3) 0.119(4) 0.071(3) 0.053(2) 0.053(3) 0.016(2) -0.002(2)
C(4) 0.148(7) 0.078(4) 0.058(3) 0.067(4) -0.024(3) -0.021(2)
C(5) 0.185(8) 0.030(2) 0.058(3) 0.026(3) -0.037(4) -0.0093(19)
C(6) 0.141(5) 0.0287(19) 0.043(2) -0.005(2) -0.004(2) 0.0002(16)
C(7) 0.053(2) 0.066(2) 0.050(2) 0.015(2) 0.0128(17) -0.0015(19)
C(8) 0.0419(18) 0.053(2) 0.0425(18) -0.0046(16) 0.0194(15) -0.0084(16)
C(9) 0.0363(17) 0.059(2) 0.0498(19) -0.0133(16) 0.0213(15) -0.0179(17)
C(10) 0.120(5) 0.150(7) 0.051(2) 0.029(5) 0.034(3) -0.011(3)
C(11) 0.072(2) 0.044(2) 0.0382(18) -0.0025(19) 0.0126(17) 0.0110(15)
C(12) 0.077(3) 0.053(2) 0.0293(17) -0.0031(19) 0.0039(18) -0.0021(14)
C(13) 0.063(2) 0.056(2) 0.043(2) -0.015(2) -0.0139(18) 0.0083(18)
C(14) 0.043(2) 0.074(3) 0.047(2) 0.008(2) -0.0010(16) 0.021(2)
C(15) 0.063(2) 0.044(2) 0.0400(19) 0.0082(17) 0.0043(17) 0.0081(15)
C(16) 0.0268(13) 0.0300(14) 0.0272(13) 0.0003(10) 0.0071(10) -0.0016(10)
C(17) 0.0345(15) 0.0359(16) 0.0361(15) 0.0010(13) 0.0017(12) -0.0030(13)
C(18) 0.0367(17) 0.050(2) 0.0409(18) -0.0003(15) 0.0013(14) -0.0036(15)
C(19) 0.0365(16) 0.055(2) 0.0379(16) 0.0084(15) 0.0061(13) 0.0084(15)
C(20) 0.0451(18) 0.0366(17) 0.0414(17) 0.0102(14) 0.0114(14) 0.0083(14)
C(21) 0.0384(16) 0.0302(15) 0.0367(15) 0.0019(12) 0.0079(12) 0.0027(12)
C(22) 0.0270(13) 0.0271(13) 0.0268(13) 0.0002(10) 0.0035(10) 0.0007(10)
C(23) 0.0302(14) 0.0366(17) 0.0467(17) 0.0027(12) 0.0125(13) 0.0003(13)
C(24) 0.0361(17) 0.0406(19) 0.068(2) 0.0073(14) 0.0184(16) -0.0039(17)
C(25) 0.0371(17) 0.0294(16) 0.050(2) 0.0069(12) 0.0052(15) -0.0019(13)
C(26) 0.0428(17) 0.0297(16) 0.0464(18) -0.0029(13) 0.0120(14) -0.0011(14)
C(27) 0.0437(17) 0.0271(15) 0.0450(17) -0.0049(13) 0.0184(14) -0.0022(13)
C(28) 0.0291(13) 0.0282(14) 0.0379(15) -0.0010(11) 0.0068(11) 0.0056(12)
C(29) 0.0302(14) 0.0295(15) 0.0487(18) -0.0019(12) 0.0062(13) -0.0000(13)
C(30) 0.0298(15) 0.0344(17) 0.071(2) -0.0038(13) 0.0100(15) 0.0060(16)
C(31) 0.0335(16) 0.0391(18) 0.069(2) 0.0037(14) 0.0175(16) 0.0190(17)
C(32) 0.0390(17) 0.049(2) 0.051(2) 0.0051(15) 0.0175(15) 0.0178(16)
C(33) 0.0355(15) 0.0430(18) 0.0389(16) -0.0001(14) 0.0103(12) 0.0105(14)

loop_
_atom_type_symbol
_atom_type_description
_atom_type_scat_dispersion_real
_atom_type_scat_dispersion_imag
_atom_type_scat_source
C C 0.003 0.002
;
International Tables for Crystallography
(1992, Vol. C, Tables 4.2.6.8 and 6.1.1.4)
;
H H 0.000 0.000
;
International Tables for Crystallography
(1992, Vol. C, Table 6.1.1.4)
;
O O 0.011 0.006
;
International Tables for Crystallography
(1992, Vol. C, Tables 4.2.6.8 and 6.1.1.4)
;
P P 0.102 0.094
;
International Tables for Crystallography
(1992, Vol. C, Tables 4.2.6.8 and 6.1.1.4)
;
Ru Ru -1.259 0.836
;
International Tables for Crystallography
(1992, Vol. C, Tables 4.2.6.8 and 6.1.1.4)
;

loop_
_geom_angle_atom_site_label_1
_geom_angle_atom_site_label_2
_geom_angle_atom_site_label_3
_geom_angle
_geom_angle_publ_flag
P(1) Ru(1) O(1) 84.17(8) yes
P(1) Ru(1) C(8) 111.48(10) yes
P(1) Ru(1) C(9) 85.09(11) yes
P(1) Ru(1) C(11) 132.86(12) yes
P(1) Ru(1) C(12) 154.90(15) yes
P(1) Ru(1) C(13) 121.48(13) yes
P(1) Ru(1) C(14) 93.09(12) yes
P(1) Ru(1) C(15) 97.83(12) yes
O(1) Ru(1) C(8) 85.62(14) yes
O(1) Ru(1) C(9) 109.19(13) yes
O(1) Ru(1) C(11) 140.51(13) yes
O(1) Ru(1) C(12) 102.94(13) yes
O(1) Ru(1) C(13) 89.11(14) yes
O(1) Ru(1) C(14) 110.16(15) yes
O(1) Ru(1) C(15) 148.27(14) yes
C(8) Ru(1) C(9) 37.34(15) yes
C(8) Ru(1) C(11) 90.73(17) yes
C(8) Ru(1) C(12) 93.19(18) yes
C(8) Ru(1) C(13) 125.87(17) yes
C(8) Ru(1) C(14) 152.37(16) yes
C(8) Ru(1) C(15) 121.98(17) yes
C(9) Ru(1) C(11) 90.14(16) yes
C(9) Ru(1) C(12) 114.21(18) yes
C(9) Ru(1) C(13) 149.82(17) yes
C(9) Ru(1) C(14) 140.19(17) yes
C(9) Ru(1) C(15) 102.53(16) yes
C(11) Ru(1) C(12) 37.94(15) yes
C(11) Ru(1) C(13) 61.76(17) yes
C(11) Ru(1) C(14) 62.52(18) yes
C(11) Ru(1) C(15) 37.87(18) yes
C(12) Ru(1) C(13) 36.3(2) yes
C(12) Ru(1) C(14) 61.82(19) yes
C(12) Ru(1) C(15) 63.52(16) yes
C(13) Ru(1) C(14) 36.64(18) yes
C(13) Ru(1) C(15) 62.73(16) yes
C(14) Ru(1) C(15) 38.24(18) yes
Ru(1) P(1) C(16) 117.38(11) yes
Ru(1) P(1) C(22) 113.29(10) yes
Ru(1) P(1) C(28) 115.97(10) yes
C(16) P(1) C(22) 104.81(13) yes
C(16) P(1) C(28) 98.74(14) yes
C(22) P(1) C(28) 104.82(15) yes
Ru(1) O(1) C(1) 116.2(2) yes
O(2A) O(2B) C(4) 55.7(7) yes
O(2A) O(2B) C(10) 70.1(8) yes
C(4) O(2B) C(10) 105.7(9) yes
O(2B) O(2A) C(4) 85.6(9) yes
O(2B) O(2A) C(10) 61.9(8) yes
C(4) O(2A) C(10) 119.2(6) yes
O(1) C(1) C(2) 120.4(3) yes
O(1) C(1) C(6) 119.4(5) yes
C(2) C(1) C(6) 120.1(4) yes
C(1) C(2) C(3) 122.1(4) yes
C(1) C(2) C(7) 117.3(4) yes
C(3) C(2) C(7) 120.6(5) yes
C(2) C(3) C(4) 118.7(7) yes
O(2B) C(4) O(2A) 38.7(5) yes
O(2B) C(4) C(3) 100.0(7) yes
O(2B) C(4) C(5) 134.2(6) yes
O(2A) C(4) C(3) 128.1(8) yes
O(2A) C(4) C(5) 109.6(6) yes
C(3) C(4) C(5) 121.7(7) yes
C(4) C(5) C(6) 122.4(5) yes
C(1) C(6) C(5) 114.7(6) yes
C(2) C(7) C(8) 110.8(3) yes
Ru(1) C(8) C(7) 115.0(3) yes
Ru(1) C(8) C(9) 72.1(2) yes
C(7) C(8) C(9) 122.7(3) yes
Ru(1) C(9) C(8) 70.5(2) yes
O(2B) C(10) O(2A) 48.0(7) yes
Ru(1) C(11) C(12) 72.9(2) yes
Ru(1) C(11) C(15) 71.5(2) yes
C(12) C(11) C(15) 109.3(4) yes
Ru(1) C(12) C(11) 69.2(2) yes
Ru(1) C(12) C(13) 73.0(2) yes
C(11) C(12) C(13) 107.2(4) yes
Ru(1) C(13) C(12) 70.8(2) yes
Ru(1) C(13) C(14) 70.9(2) yes
C(12) C(13) C(14) 109.5(4) yes
Ru(1) C(14) C(13) 72.4(2) yes
Ru(1) C(14) C(15) 69.2(2) yes
C(13) C(14) C(15) 107.9(4) yes
Ru(1) C(15) C(11) 70.6(2) yes
Ru(1) C(15) C(14) 72.6(2) yes
C(11) C(15) C(14) 106.0(3) yes
P(1) C(16) C(17) 124.0(2) yes
P(1) C(16) C(21) 116.4(2) yes
C(17) C(16) C(21) 119.6(2) yes
C(16) C(17) C(18) 119.3(3) yes
C(17) C(18) C(19) 120.7(3) yes
C(18) C(19) C(20) 119.9(3) yes
C(19) C(20) C(21) 120.5(3) yes
C(16) C(21) C(20) 119.9(2) yes
P(1) C(22) C(23) 123.9(2) yes
P(1) C(22) C(27) 117.5(2) yes
C(23) C(22) C(27) 118.5(3) yes
C(22) C(23) C(24) 120.0(3) yes
C(23) C(24) C(25) 121.1(3) yes
C(24) C(25) C(26) 119.5(3) yes
C(25) C(26) C(27) 119.6(3) yes
C(22) C(27) C(26) 121.3(3) yes
P(1) C(28) C(29) 120.7(2) yes
P(1) C(28) C(33) 120.2(2) yes
C(29) C(28) C(33) 119.1(3) yes
C(28) C(29) C(30) 120.0(3) yes
C(29) C(30) C(31) 120.2(3) yes
C(30) C(31) C(32) 120.3(3) yes
C(31) C(32) C(33) 119.8(3) yes
C(28) C(33) C(32) 120.5(3) yes
C(2) C(3) H(1) 120.6 no
C(4) C(3) H(1) 120.8 no
C(4) C(5) H(2) 118.4 no
C(6) C(5) H(2) 119.2 no
C(1) C(6) H(3) 122.8 no
C(5) C(6) H(3) 122.5 no
C(2) C(7) H(4) 109.0 no
C(2) C(7) H(5) 109.1 no
C(8) C(7) H(4) 109.2 no
C(8) C(7) H(5) 109.2 no
H(4) C(7) H(5) 109.3 no
Ru(1) C(8) H(6) 113.5 no
C(7) C(8) H(6) 113.6 no
C(9) C(8) H(6) 113.4 no
Ru(1) C(9) H(7) 118.1 no
Ru(1) C(9) H(8) 118.1 no
C(8) C(9) H(7) 118.1 no
C(8) C(9) H(8) 118.2 no
H(7) C(9) H(8) 109.5 no
Ru(1) C(11) H(9) 125.3 no
C(12) C(11) H(9) 125.3 no
C(15) C(11) H(9) 125.3 no
Ru(1) C(12) H(10) 126.3 no
C(11) C(12) H(10) 126.3 no
C(13) C(12) H(10) 126.4 no
Ru(1) C(13) H(11) 125.3 no
C(12) C(13) H(11) 125.2 no
C(14) C(13) H(11) 125.3 no
Ru(1) C(14) H(12) 126.1 no
C(13) C(14) H(12) 126.1 no
C(15) C(14) H(12) 125.9 no
Ru(1) C(15) H(13) 126.8 no
C(11) C(15) H(13) 126.7 no
C(14) C(15) H(13) 126.9 no
C(16) C(17) H(14) 120.4 no
C(18) C(17) H(14) 120.3 no
C(17) C(18) H(15) 119.8 no
C(19) C(18) H(15) 119.6 no
C(18) C(19) H(16) 120.0 no
C(20) C(19) H(16) 120.0 no
C(19) C(20) H(17) 119.7 no
C(21) C(20) H(17) 119.7 no
C(16) C(21) H(18) 120.0 no
C(20) C(21) H(18) 120.1 no
C(22) C(23) H(19) 120.1 no
C(24) C(23) H(19) 120.0 no
C(23) C(24) H(20) 119.6 no
C(25) C(24) H(20) 119.3 no
C(24) C(25) H(21) 120.3 no
C(26) C(25) H(21) 120.2 no
C(25) C(26) H(22) 120.2 no
C(27) C(26) H(22) 120.2 no
C(22) C(27) H(23) 119.3 no
C(26) C(27) H(23) 119.3 no
C(28) C(29) H(24) 120.0 no
C(30) C(29) H(24) 120.0 no
C(29) C(30) H(25) 119.8 no
C(31) C(30) H(25) 120.0 no
C(30) C(31) H(26) 119.8 no
C(32) C(31) H(26) 119.9 no
C(31) C(32) H(27) 120.1 no
C(33) C(32) H(27) 120.1 no
C(28) C(33) H(28) 119.7 no
C(32) C(33) H(28) 119.8 no

loop_
_geom_bond_atom_site_label_1
_geom_bond_atom_site_label_2
_geom_bond_distance
_geom_bond_publ_flag
Ru(1) P(1) 2.3120(8) yes
Ru(1) O(1) 2.112(2) yes
Ru(1) C(8) 2.180(4) yes
Ru(1) C(9) 2.200(3) yes
Ru(1) C(11) 2.175(4) yes
Ru(1) C(12) 2.223(3) yes
Ru(1) C(13) 2.251(4) yes
Ru(1) C(14) 2.231(4) yes
Ru(1) C(15) 2.186(4) yes
P(1) C(16) 1.839(2) yes
P(1) C(22) 1.839(3) yes
P(1) C(28) 1.834(3) yes
O(1) C(1) 1.340(5) yes
O(2B) O(2A) 1.041(15) yes
O(2B) C(4) 1.660(16) yes
O(2B) C(10) 1.236(13) yes
O(2A) C(4) 1.375(10) yes
O(2A) C(10) 1.317(9) yes
C(1) C(2) 1.403(8) yes
C(1) C(6) 1.415(6) yes
C(2) C(3) 1.398(8) yes
C(2) C(7) 1.500(6) yes
C(3) C(4) 1.374(9) yes
C(4) C(5) 1.329(14) yes
C(5) C(6) 1.493(10) yes
C(7) C(8) 1.510(6) yes
C(8) C(9) 1.402(6) yes
C(11) C(12) 1.430(6) yes
C(11) C(15) 1.415(7) yes
C(12) C(13) 1.393(7) yes
C(13) C(14) 1.409(7) yes
C(14) C(15) 1.447(6) yes
C(16) C(17) 1.394(4) yes
C(16) C(21) 1.400(4) yes
C(17) C(18) 1.407(4) yes
C(18) C(19) 1.372(5) yes
C(19) C(20) 1.385(5) yes
C(20) C(21) 1.387(4) yes
C(22) C(23) 1.387(5) yes
C(22) C(27) 1.405(4) yes
C(23) C(24) 1.407(5) yes
C(24) C(25) 1.378(5) yes
C(25) C(26) 1.393(6) yes
C(26) C(27) 1.393(4) yes
C(28) C(29) 1.395(4) yes
C(28) C(33) 1.403(5) yes
C(29) C(30) 1.402(5) yes
C(30) C(31) 1.383(6) yes
C(31) C(32) 1.388(5) yes
C(32) C(33) 1.391(5) yes
C(3) H(1) 0.949 no
C(5) H(2) 0.947 no
C(6) H(3) 0.949 no
C(7) H(4) 0.951 no
C(7) H(5) 0.951 no
C(8) H(6) 0.950 no
C(9) H(7) 0.950 no
C(9) H(8) 0.949 no
C(11) H(9) 0.949 no
C(12) H(10) 0.949 no
C(13) H(11) 0.949 no
C(14) H(12) 0.950 no
C(15) H(13) 0.950 no
C(17) H(14) 0.951 no
C(18) H(15) 0.950 no
C(19) H(16) 0.949 no
C(20) H(17) 0.950 no
C(21) H(18) 0.949 no
C(23) H(19) 0.951 no
C(24) H(20) 0.950 no
C(25) H(21) 0.951 no
C(26) H(22) 0.950 no
C(27) H(23) 0.950 no
C(29) H(24) 0.950 no
C(30) H(25) 0.949 no
C(31) H(26) 0.950 no
C(32) H(27) 0.950 no
C(33) H(28) 0.949 no

loop_
_geom_contact_atom_site_label_1
_geom_contact_atom_site_label_2
_geom_contact_distance
_geom_contact_site_symmetry_2
Ru(1) C(1) 2.958(3) .
Ru(1) C(2) 3.447(5) .
Ru(1) C(7) 3.133(4) .
Ru(1) C(16) 3.555(2) .
Ru(1) C(22) 3.477(3) .
Ru(1) C(28) 3.525(3) .
P(1) O(1) 2.969(2) .
P(1) C(9) 3.052(4) .
P(1) C(14) 3.298(4) .
P(1) C(15) 3.391(4) .
P(1) C(17) 2.861(3) .
P(1) C(21) 2.762(3) .
P(1) C(23) 2.856(3) .
P(1) C(27) 2.782(3) .
P(1) C(29) 2.814(3) .
P(1) C(33) 2.815(4) .
O(1) P(1) 2.969(2) .
O(1) C(2) 2.381(6) .
O(1) C(6) 2.379(5) .
O(1) C(7) 2.778(5) .
O(1) C(8) 2.917(5) .
O(1) C(9) 3.515(4) .
O(1) C(12) 3.392(4) .
O(1) C(13) 3.062(5) .
O(1) C(14) 3.562(5) .
O(1) C(16) 3.594(3) .
O(1) C(21) 3.287(4) .
O(1) C(28) 3.339(4) .
O(1) C(29) 3.117(4) .
O(2B) C(3) 2.331(14) .
O(2B) C(5) 2.757(16) .
O(2B) C(13) 3.436(12) 4_465
O(2A) C(3) 2.472(8) .
O(2A) C(5) 2.210(13) .
O(2A) C(13) 3.572(10) 4_465
C(1) Ru(1) 2.958(3) .
C(1) C(3) 2.452(9) .
C(1) C(4) 2.803(9) .
C(1) C(5) 2.449(6) .
C(1) C(7) 2.479(6) .
C(1) C(8) 2.997(5) .
C(1) C(12) 3.574(5) .
C(1) C(13) 3.561(6) .
C(2) Ru(1) 3.447(5) .
C(2) O(1) 2.381(6) .
C(2) C(4) 2.385(7) .
C(2) C(5) 2.747(7) .
C(2) C(6) 2.442(8) .
C(2) C(8) 2.478(6) .
C(3) O(2B) 2.331(14) .
C(3) O(2A) 2.472(8) .
C(3) C(1) 2.452(9) .
C(3) C(5) 2.361(11) .
C(3) C(6) 2.857(10) .
C(3) C(7) 2.518(7) .
C(3) C(8) 3.548(7) .
C(3) C(10) 3.372(9) .
C(4) C(1) 2.803(9) .
C(4) C(2) 2.385(7) .
C(4) C(6) 2.474(11) .
C(4) C(10) 2.323(10) .
C(5) O(2B) 2.757(16) .
C(5) O(2A) 2.210(13) .
C(5) C(1) 2.449(6) .
C(5) C(2) 2.747(7) .
C(5) C(3) 2.361(11) .
C(5) C(10) 2.938(12) .
C(6) O(1) 2.379(5) .
C(6) C(2) 2.442(8) .
C(6) C(3) 2.857(10) .
C(6) C(4) 2.474(11) .
C(7) Ru(1) 3.133(4) .
C(7) O(1) 2.778(5) .
C(7) C(1) 2.479(6) .
C(7) C(3) 2.518(7) .
C(7) C(9) 2.556(6) .
C(7) C(24) 3.558(5) 4_455
C(8) O(1) 2.917(5) .
C(8) C(1) 2.997(5) .
C(8) C(2) 2.478(6) .
C(8) C(3) 3.548(7) .
C(8) C(11) 3.099(5) .
C(8) C(12) 3.199(5) .
C(9) P(1) 3.052(4) .
C(9) O(1) 3.515(4) .
C(9) C(7) 2.556(6) .
C(9) C(11) 3.098(5) .
C(9) C(15) 3.422(5) .
C(9) C(16) 3.341(5) .
C(9) C(27) 3.416(5) .
C(10) C(3) 3.372(9) .
C(10) C(4) 2.323(10) .
C(10) C(5) 2.938(12) .
C(11) C(8) 3.099(5) .
C(11) C(9) 3.098(5) .
C(11) C(13) 2.273(7) .
C(11) C(14) 2.287(7) .
C(12) O(1) 3.392(4) .
C(12) C(1) 3.574(5) .
C(12) C(8) 3.199(5) .
C(12) C(14) 2.288(7) .
C(12) C(15) 2.321(6) .
C(13) O(1) 3.062(5) .
C(13) O(2B) 3.436(12) 4_565
C(13) O(2A) 3.572(10) 4_565
C(13) C(1) 3.561(6) .
C(13) C(11) 2.273(7) .
C(13) C(15) 2.310(6) .
C(14) P(1) 3.298(4) .
C(14) O(1) 3.562(5) .
C(14) C(11) 2.287(7) .
C(14) C(12) 2.288(7) .
C(14) C(29) 3.497(6) .
C(15) P(1) 3.391(4) .
C(15) C(9) 3.422(5) .
C(15) C(12) 2.321(6) .
C(15) C(13) 2.310(6) .
C(15) C(22) 3.462(5) .
C(15) C(27) 3.435(5) .
C(16) Ru(1) 3.555(2) .
C(16) O(1) 3.594(3) .
C(16) C(9) 3.341(5) .
C(16) C(18) 2.417(4) .
C(16) C(19) 2.789(4) .
C(16) C(20) 2.413(4) .
C(16) C(22) 2.914(4) .
C(16) C(27) 3.562(4) .
C(16) C(28) 2.787(4) .
C(16) C(33) 3.111(5) .
C(17) P(1) 2.861(3) .
C(17) C(19) 2.415(5) .
C(17) C(20) 2.781(5) .
C(17) C(20) 3.564(5) 2_645
C(17) C(21) 2.414(4) .
C(17) C(22) 3.174(4) .
C(17) C(27) 3.452(4) .
C(18) C(16) 2.417(4) .
C(18) C(20) 2.387(5) .
C(18) C(20) 3.500(5) 2_645
C(18) C(21) 2.774(4) .
C(19) C(16) 2.789(4) .
C(19) C(17) 2.415(5) .
C(19) C(21) 2.407(4) .
C(20) C(16) 2.413(4) .
C(20) C(17) 2.781(5) .
C(20) C(17) 3.564(5) 2_655
C(20) C(18) 2.387(5) .
C(20) C(18) 3.500(5) 2_655
C(21) P(1) 2.762(3) .
C(21) O(1) 3.287(4) .
C(21) C(17) 2.414(4) .
C(21) C(18) 2.774(4) .
C(21) C(19) 2.407(4) .
C(21) C(28) 3.153(4) .
C(21) C(33) 3.422(5) .
C(22) Ru(1) 3.477(3) .
C(22) C(15) 3.462(5) .
C(22) C(16) 2.914(4) .
C(22) C(17) 3.174(4) .
C(22) C(24) 2.420(5) .
C(22) C(25) 2.812(4) .
C(22) C(26) 2.440(4) .
C(22) C(28) 2.911(4) .
C(22) C(33) 3.413(5) .
C(23) P(1) 2.856(3) .
C(23) C(25) 2.425(4) .
C(23) C(26) 2.792(5) .
C(23) C(27) 2.400(5) .
C(23) C(28) 3.145(4) .
C(23) C(33) 3.253(5) .
C(24) C(7) 3.558(5) 4_555
C(24) C(22) 2.420(5) .
C(24) C(26) 2.395(6) .
C(24) C(27) 2.761(6) .
C(25) C(22) 2.812(4) .
C(25) C(23) 2.425(4) .
C(25) C(27) 2.408(5) .
C(26) C(22) 2.440(4) .
C(26) C(23) 2.792(5) .
C(26) C(24) 2.395(6) .
C(26) C(31) 3.591(5) 4_455
C(27) P(1) 2.782(3) .
C(27) C(9) 3.416(5) .
C(27) C(15) 3.435(5) .
C(27) C(16) 3.562(4) .
C(27) C(17) 3.452(4) .
C(27) C(23) 2.400(5) .
C(27) C(24) 2.761(6) .
C(27) C(25) 2.408(5) .
C(27) C(31) 3.517(4) 4_455
C(28) Ru(1) 3.525(3) .
C(28) O(1) 3.339(4) .
C(28) C(16) 2.787(4) .
C(28) C(21) 3.153(4) .
C(28) C(22) 2.911(4) .
C(28) C(23) 3.145(4) .
C(28) C(30) 2.422(4) .
C(28) C(31) 2.795(5) .
C(28) C(32) 2.427(5) .
C(29) P(1) 2.814(3) .
C(29) O(1) 3.117(4) .
C(29) C(14) 3.497(6) .
C(29) C(31) 2.414(6) .
C(29) C(32) 2.789(5) .
C(29) C(33) 2.412(5) .
C(30) C(28) 2.422(4) .
C(30) C(32) 2.403(5) .
C(30) C(33) 2.778(4) .
C(31) C(26) 3.591(5) 4_555
C(31) C(27) 3.517(4) 4_555
C(31) C(28) 2.795(5) .
C(31) C(29) 2.414(6) .
C(31) C(33) 2.405(5) .
C(32) C(28) 2.427(5) .
C(32) C(29) 2.789(5) .
C(32) C(30) 2.403(5) .
C(33) P(1) 2.815(4) .
C(33) C(16) 3.111(5) .
C(33) C(21) 3.422(5) .
C(33) C(22) 3.413(5) .
C(33) C(23) 3.253(5) .
C(33) C(29) 2.412(5) .
C(33) C(30) 2.778(4) .
C(33) C(31) 2.405(5) .
Ru(1) H(5) 3.238 .
Ru(1) H(6) 2.703 .
Ru(1) H(7) 2.777 .
Ru(1) H(8) 2.777 .
Ru(1) H(9) 2.832 .
Ru(1) H(10) 2.889 .
Ru(1) H(11) 2.904 .
Ru(1) H(12) 2.894 .
Ru(1) H(13) 2.858 .
Ru(1) H(23) 3.390 .
Ru(1) H(24) 3.099 .
P(1) H(7) 2.911 .
P(1) H(12) 3.333 .
P(1) H(13) 3.538 .
P(1) H(14) 2.987 .
P(1) H(18) 2.816 .
P(1) H(19) 2.975 .
P(1) H(23) 2.836 .
P(1) H(24) 2.906 .
P(1) H(28) 2.898 .
O(1) H(3) 2.613 .
O(1) H(5) 2.683 .
O(1) H(6) 3.586 .
O(1) H(11) 3.075 .
O(1) H(18) 2.597 .
O(1) H(21) 3.570 1_565
O(1) H(22) 3.042 1_565
O(1) H(24) 2.591 .
O(2B) H(1) 2.319 .
O(2B) H(2) 2.982 .
O(2B) H(6) 3.498 2_656
O(2B) H(10) 3.399 2_656
O(2B) H(11) 2.563 4_465
O(2A) H(1) 2.731 .
O(2A) H(2) 2.305 .
O(2A) H(8) 3.389 1_565
O(2A) H(9) 2.768 1_565
O(2A) H(11) 2.842 4_465
C(1) H(1) 3.305 .
C(1) H(2) 3.307 .
C(1) H(3) 2.087 .
C(1) H(4) 3.259 .
C(1) H(5) 2.697 .
C(1) H(6) 3.443 .
C(1) H(10) 3.505 .
C(1) H(11) 3.439 .
C(1) H(18) 3.422 .
C(1) H(22) 2.938 1_565
C(2) H(1) 2.051 .
C(2) H(3) 3.313 .
C(2) H(4) 2.021 .
C(2) H(5) 2.022 .
C(2) H(6) 2.810 .
C(2) H(22) 3.466 1_565
C(2) H(25) 3.044 4_465
C(3) H(2) 3.202 .
C(3) H(4) 2.540 .
C(3) H(5) 3.124 .
C(3) H(6) 3.595 .
C(3) H(25) 2.837 4_465
C(4) H(1) 2.031 .
C(4) H(2) 1.965 .
C(4) H(3) 3.325 .
C(4) H(9) 3.433 1_565
C(4) H(25) 3.264 4_465
C(5) H(1) 3.214 .
C(5) H(3) 2.156 .
C(5) H(9) 3.074 1_565
C(5) H(13) 3.179 1_565
C(6) H(2) 2.122 .
C(6) H(10) 3.556 3_766
C(6) H(11) 3.415 .
C(6) H(13) 3.333 1_565
C(6) H(22) 3.185 1_565
C(7) H(1) 2.686 .
C(7) H(6) 2.081 .
C(7) H(7) 2.700 .
C(7) H(8) 3.321 .
C(7) H(18) 3.586 .
C(7) H(20) 3.495 4_455
C(8) H(4) 2.032 .
C(8) H(5) 2.032 .
C(8) H(7) 2.030 .
C(8) H(8) 2.031 .
C(8) H(9) 3.150 .
C(8) H(10) 3.315 .
C(8) H(12) 2.939 4_455
C(9) H(4) 3.012 .
C(9) H(5) 2.630 .
C(9) H(6) 1.982 .
C(9) H(9) 3.088 .
C(9) H(12) 2.984 4_455
C(9) H(23) 2.600 .
C(10) H(1) 3.520 .
C(10) H(1) 3.556 2_656
C(10) H(2) 2.757 .
C(10) H(6) 3.020 2_656
C(10) H(9) 3.188 1_565
C(10) H(11) 3.069 4_465
C(11) H(2) 2.992 1_545
C(11) H(2) 3.344 3_766
C(11) H(6) 2.933 .
C(11) H(8) 3.013 .
C(11) H(10) 2.134 .
C(11) H(11) 3.189 .
C(11) H(12) 3.205 .
C(11) H(13) 2.124 .
C(12) H(6) 3.037 .
C(12) H(9) 2.124 .
C(12) H(10) 3.096 3_766
C(12) H(11) 2.089 .
C(12) H(12) 3.201 .
C(12) H(13) 3.237 .
C(13) H(9) 3.184 .
C(13) H(10) 2.100 .
C(13) H(10) 3.191 3_766
C(13) H(12) 2.113 .
C(13) H(13) 3.226 .
C(13) H(24) 2.981 .
C(14) H(6) 3.237 4_555
C(14) H(8) 3.544 4_555
C(14) H(9) 3.204 .
C(14) H(10) 3.203 .
C(14) H(11) 2.105 .
C(14) H(13) 2.156 .
C(14) H(24) 2.821 .
C(15) H(2) 3.171 1_545
C(15) H(8) 3.398 .
C(15) H(9) 2.111 .
C(15) H(10) 3.234 .
C(15) H(11) 3.226 .
C(15) H(12) 2.147 .
C(15) H(23) 3.311 .
C(16) H(5) 3.269 .
C(16) H(7) 2.702 .
C(16) H(14) 2.046 .
C(16) H(15) 3.274 .
C(16) H(17) 3.270 .
C(16) H(18) 2.047 .
C(16) H(23) 3.440 .
C(16) H(28) 2.804 .
C(17) H(7) 2.935 .
C(17) H(15) 2.052 .
C(17) H(16) 3.272 .
C(17) H(16) 3.451 2_645
C(17) H(17) 3.065 2_645
C(17) H(18) 3.272 .
C(17) H(19) 3.588 4_455
C(17) H(23) 3.333 .
C(17) H(27) 3.522 4_455
C(17) H(28) 3.321 .
C(18) H(14) 2.057 .
C(18) H(16) 2.022 .
C(18) H(17) 3.242 .
C(18) H(17) 2.903 2_645
C(18) H(19) 3.262 4_455
C(18) H(26) 3.560 3_765
C(18) H(27) 3.340 4_455
C(19) H(14) 3.270 .
C(19) H(14) 3.100 2_655
C(19) H(15) 2.018 .
C(19) H(17) 2.031 .
C(19) H(18) 3.263 .
C(19) H(19) 3.427 4_455
C(19) H(20) 2.909 4_455
C(20) H(5) 3.399 .
C(20) H(14) 3.167 2_655
C(20) H(15) 3.243 .
C(20) H(15) 3.039 2_655
C(20) H(16) 2.033 .
C(20) H(18) 2.036 .
C(20) H(20) 2.748 4_455
C(20) H(26) 3.364 4_465
C(20) H(27) 3.522 3_765
C(21) H(5) 2.863 .
C(21) H(7) 3.401 .
C(21) H(14) 3.277 .
C(21) H(15) 3.495 2_655
C(21) H(16) 3.263 .
C(21) H(17) 2.033 .
C(21) H(20) 3.452 4_455
C(21) H(21) 3.461 1_565
C(21) H(22) 3.448 1_565
C(21) H(27) 3.572 3_765
C(21) H(28) 3.304 .
C(22) H(13) 3.102 .
C(22) H(14) 2.734 .
C(22) H(16) 3.357 2_645
C(22) H(19) 2.037 .
C(22) H(20) 3.274 .
C(22) H(22) 3.295 .
C(22) H(23) 2.045 .
C(22) H(28) 3.201 .
C(23) H(4) 3.254 4_555
C(23) H(5) 3.362 4_555
C(23) H(7) 3.548 4_555
C(23) H(14) 3.583 .
C(23) H(16) 3.106 2_645
C(23) H(20) 2.050 .
C(23) H(21) 3.284 .
C(23) H(23) 3.256 .
C(23) H(28) 3.035 .
C(24) H(4) 3.125 4_555
C(24) H(5) 3.089 4_555
C(24) H(16) 3.020 2_645
C(24) H(19) 2.054 .
C(24) H(21) 2.031 .
C(24) H(22) 3.254 .
C(25) H(4) 3.532 4_555
C(25) H(15) 3.296 2_645
C(25) H(16) 3.215 2_645
C(25) H(18) 3.251 1_545
C(25) H(19) 3.277 .
C(25) H(20) 2.022 .
C(25) H(22) 2.044 .
C(25) H(23) 3.263 .
C(26) H(13) 3.445 .
C(26) H(16) 3.454 2_645
C(26) H(18) 3.228 1_545
C(26) H(20) 3.251 .
C(26) H(21) 2.043 .
C(26) H(23) 2.035 .
C(26) H(25) 3.444 4_455
C(26) H(26) 2.964 4_455
C(27) H(7) 3.307 .
C(27) H(8) 3.298 .
C(27) H(13) 2.861 .
C(27) H(14) 2.770 .
C(27) H(16) 3.509 2_645
C(27) H(19) 3.264 .
C(27) H(21) 3.268 .
C(27) H(22) 2.044 .
C(27) H(25) 3.498 4_455
C(27) H(26) 3.177 4_455
C(28) H(12) 3.427 .
C(28) H(18) 2.900 .
C(28) H(19) 2.678 .
C(28) H(21) 3.355 1_565
C(28) H(24) 2.043 .
C(28) H(25) 3.278 .
C(28) H(27) 3.283 .
C(28) H(28) 2.047 .
C(29) H(7) 3.510 4_555
C(29) H(8) 3.144 4_555
C(29) H(12) 3.046 .
C(29) H(18) 3.463 .
C(29) H(21) 3.034 1_565
C(29) H(25) 2.047 .
C(29) H(26) 3.270 .
C(29) H(28) 3.269 .
C(30) H(7) 3.576 4_555
C(30) H(8) 3.200 4_555
C(30) H(21) 2.972 1_565
C(30) H(22) 3.318 4_555
C(30) H(23) 3.020 4_555
C(30) H(24) 2.048 .
C(30) H(26) 2.029 .
C(30) H(27) 3.260 .
C(31) H(14) 3.218 4_555
C(31) H(17) 3.287 4_565
C(31) H(20) 3.588 1_565
C(31) H(21) 3.235 1_565
C(31) H(22) 3.236 4_555
C(31) H(23) 3.087 4_555
C(31) H(24) 3.268 .
C(31) H(25) 2.031 .
C(31) H(27) 2.037 .
C(31) H(28) 3.260 .
C(32) H(14) 3.155 4_555
C(32) H(15) 3.177 4_555
C(32) H(19) 3.454 .
C(32) H(21) 3.523 1_565
C(32) H(25) 3.259 .
C(32) H(26) 2.035 .
C(32) H(27) 3.142 3_765
C(32) H(28) 2.037 .
C(32) H(28) 3.212 3_765
C(33) H(15) 3.558 4_555
C(33) H(18) 3.377 .
C(33) H(19) 2.582 .
C(33) H(21) 3.566 1_565
C(33) H(24) 3.273 .
C(33) H(26) 3.262 .
C(33) H(27) 2.040 .
C(33) H(27) 2.977 3_765
H(1) O(2B) 2.319 .
H(1) O(2A) 2.731 .
H(1) C(1) 3.305 .
H(1) C(2) 2.051 .
H(1) C(4) 2.031 .
H(1) C(5) 3.214 .
H(1) C(7) 2.686 .
H(1) C(10) 3.520 .
H(1) C(10) 3.556 2_646
H(1) H(3) 2.674 4_465
H(1) H(4) 2.356 .
H(1) H(5) 3.330 .
H(1) H(11) 3.554 4_465
H(1) H(24) 3.401 4_465
H(1) H(25) 2.987 4_465
H(2) O(2B) 2.982 .
H(2) O(2A) 2.305 .
H(2) C(1) 3.307 .
H(2) C(3) 3.202 .
H(2) C(4) 1.965 .
H(2) C(6) 2.122 .
H(2) C(10) 2.757 .
H(2) C(11) 2.992 1_565
H(2) C(11) 3.344 3_766
H(2) C(15) 3.171 1_565
H(2) H(2) 3.247 3_776
H(2) H(3) 2.464 .
H(2) H(9) 2.449 1_565
H(2) H(9) 3.338 3_766
H(2) H(13) 2.834 1_565
H(3) O(1) 2.613 .
H(3) C(1) 2.087 .
H(3) C(2) 3.313 .
H(3) C(4) 3.325 .
H(3) C(5) 2.156 .
H(3) H(1) 2.674 4_565
H(3) H(2) 2.464 .
H(3) H(10) 3.479 3_766
H(3) H(11) 3.089 .
H(3) H(13) 3.095 1_565
H(3) H(22) 3.398 1_565
H(3) H(24) 3.566 .
H(4) C(1) 3.259 .
H(4) C(2) 2.021 .
H(4) C(3) 2.540 .
H(4) C(8) 2.032 .
H(4) C(9) 3.012 .
H(4) C(23) 3.254 4_455
H(4) C(24) 3.125 4_455
H(4) C(25) 3.532 4_455
H(4) H(1) 2.356 .
H(4) H(5) 1.551 .
H(4) H(6) 2.314 .
H(4) H(7) 3.098 .
H(4) H(12) 3.204 4_455
H(4) H(13) 3.140 4_455
H(4) H(19) 3.496 4_455
H(4) H(20) 3.302 4_455
H(5) Ru(1) 3.238 .
H(5) O(1) 2.683 .
H(5) C(1) 2.697 .
H(5) C(2) 2.022 .
H(5) C(3) 3.124 .
H(5) C(8) 2.032 .
H(5) C(9) 2.630 .
H(5) C(16) 3.269 .
H(5) C(20) 3.399 .
H(5) C(21) 2.863 .
H(5) C(23) 3.362 4_455
H(5) C(24) 3.089 4_455
H(5) H(1) 3.330 .
H(5) H(4) 1.551 .
H(5) H(6) 2.818 .
H(5) H(7) 2.462 .
H(5) H(8) 3.498 .
H(5) H(18) 2.787 .
H(5) H(19) 3.296 4_455
H(5) H(20) 2.822 4_455
H(5) H(25) 3.446 4_465
H(6) Ru(1) 2.703 .
H(6) O(1) 3.586 .
H(6) O(2B) 3.498 2_646
H(6) C(1) 3.443 .
H(6) C(2) 2.810 .
H(6) C(3) 3.595 .
H(6) C(7) 2.081 .
H(6) C(9) 1.982 .
H(6) C(10) 3.020 2_646
H(6) C(11) 2.933 .
H(6) C(12) 3.037 .
H(6) C(14) 3.237 4_455
H(6) H(4) 2.314 .
H(6) H(5) 2.818 .
H(6) H(7) 2.745 .
H(6) H(8) 2.229 .
H(6) H(9) 2.772 .
H(6) H(10) 2.961 .
H(6) H(12) 2.529 4_455
H(7) Ru(1) 2.777 .
H(7) P(1) 2.911 .
H(7) C(7) 2.700 .
H(7) C(8) 2.030 .
H(7) C(16) 2.702 .
H(7) C(17) 2.935 .
H(7) C(21) 3.401 .
H(7) C(23) 3.548 4_455
H(7) C(27) 3.307 .
H(7) C(29) 3.510 4_455
H(7) C(30) 3.576 4_455
H(7) H(4) 3.098 .
H(7) H(5) 2.462 .
H(7) H(6) 2.745 .
H(7) H(8) 1.551 .
H(7) H(12) 3.311 4_455
H(7) H(14) 3.035 .
H(7) H(19) 2.929 4_455
H(7) H(23) 2.522 .
H(8) Ru(1) 2.777 .
H(8) O(2A) 3.389 1_545
H(8) C(7) 3.321 .
H(8) C(8) 2.031 .
H(8) C(11) 3.013 .
H(8) C(14) 3.544 4_455
H(8) C(15) 3.398 .
H(8) C(27) 3.298 .
H(8) C(29) 3.144 4_455
H(8) C(30) 3.200 4_455
H(8) H(5) 3.498 .
H(8) H(6) 2.229 .
H(8) H(7) 1.551 .
H(8) H(9) 2.750 .
H(8) H(12) 2.618 4_455
H(8) H(13) 3.485 .
H(8) H(23) 2.393 .
H(8) H(24) 3.127 4_455
H(8) H(25) 3.217 4_455
H(9) Ru(1) 2.832 .
H(9) O(2A) 2.768 1_545
H(9) C(4) 3.433 1_545
H(9) C(5) 3.074 1_545
H(9) C(8) 3.150 .
H(9) C(9) 3.088 .
H(9) C(10) 3.188 1_545
H(9) C(12) 2.124 .
H(9) C(13) 3.184 .
H(9) C(14) 3.204 .
H(9) C(15) 2.111 .
H(9) H(2) 2.449 1_545
H(9) H(2) 3.338 3_766
H(9) H(6) 2.772 .
H(9) H(8) 2.750 .
H(9) H(10) 2.540 .
H(9) H(13) 2.532 .
H(10) Ru(1) 2.889 .
H(10) O(2B) 3.399 2_646
H(10) C(1) 3.505 .
H(10) C(6) 3.556 3_766
H(10) C(8) 3.315 .
H(10) C(11) 2.134 .
H(10) C(12) 3.096 3_766
H(10) C(13) 2.100 .
H(10) C(13) 3.191 3_766
H(10) C(14) 3.203 .
H(10) C(15) 3.234 .
H(10) H(3) 3.479 3_766
H(10) H(6) 2.961 .
H(10) H(9) 2.540 .
H(10) H(10) 2.543 3_766
H(10) H(11) 2.503 .
H(10) H(11) 2.739 3_766
H(11) Ru(1) 2.904 .
H(11) O(1) 3.075 .
H(11) O(2B) 2.563 4_565
H(11) O(2A) 2.842 4_565
H(11) C(1) 3.439 .
H(11) C(6) 3.415 .
H(11) C(10) 3.069 4_565
H(11) C(11) 3.189 .
H(11) C(12) 2.089 .
H(11) C(14) 2.105 .
H(11) C(15) 3.226 .
H(11) H(1) 3.554 4_565
H(11) H(3) 3.089 .
H(11) H(10) 2.503 .
H(11) H(10) 2.739 3_766
H(11) H(12) 2.517 .
H(11) H(24) 2.794 .
H(12) Ru(1) 2.894 .
H(12) P(1) 3.333 .
H(12) C(8) 2.939 4_555
H(12) C(9) 2.984 4_555
H(12) C(11) 3.205 .
H(12) C(12) 3.201 .
H(12) C(13) 2.113 .
H(12) C(15) 2.147 .
H(12) C(28) 3.427 .
H(12) C(29) 3.046 .
H(12) H(4) 3.204 4_555
H(12) H(6) 2.529 4_555
H(12) H(7) 3.311 4_555
H(12) H(8) 2.618 4_555
H(12) H(11) 2.517 .
H(12) H(13) 2.575 .
H(12) H(24) 2.509 .
H(13) Ru(1) 2.858 .
H(13) P(1) 3.538 .
H(13) C(5) 3.179 1_545
H(13) C(6) 3.333 1_545
H(13) C(11) 2.124 .
H(13) C(12) 3.237 .
H(13) C(13) 3.226 .
H(13) C(14) 2.156 .
H(13) C(22) 3.102 .
H(13) C(26) 3.445 .
H(13) C(27) 2.861 .
H(13) H(2) 2.834 1_545
H(13) H(3) 3.095 1_545
H(13) H(4) 3.140 4_555
H(13) H(8) 3.485 .
H(13) H(9) 2.532 .
H(13) H(12) 2.575 .
H(13) H(23) 2.870 .
H(14) P(1) 2.987 .
H(14) C(16) 2.046 .
H(14) C(18) 2.057 .
H(14) C(19) 3.270 .
H(14) C(19) 3.100 2_645
H(14) C(20) 3.167 2_645
H(14) C(21) 3.277 .
H(14) C(22) 2.734 .
H(14) C(23) 3.583 .
H(14) C(27) 2.770 .
H(14) C(31) 3.218 4_455
H(14) C(32) 3.155 4_455
H(14) H(7) 3.035 .
H(14) H(15) 2.358 .
H(14) H(16) 2.759 2_645
H(14) H(17) 2.901 2_645
H(14) H(23) 2.742 .
H(14) H(26) 3.169 4_455
H(14) H(27) 3.063 4_455
H(14) H(28) 3.554 .
H(15) C(16) 3.274 .
H(15) C(17) 2.052 .
H(15) C(19) 2.018 .
H(15) C(20) 3.243 .
H(15) C(20) 3.039 2_645
H(15) C(21) 3.495 2_645
H(15) C(25) 3.296 2_655
H(15) C(32) 3.177 4_455
H(15) C(33) 3.558 4_455
H(15) H(14) 2.358 .
H(15) H(16) 2.316 .
H(15) H(17) 2.603 2_645
H(15) H(18) 3.429 2_645
H(15) H(19) 3.454 4_455
H(15) H(21) 3.157 2_655
H(15) H(27) 2.693 4_455
H(15) H(28) 3.408 4_455
H(16) C(17) 3.272 .
H(16) C(17) 3.451 2_655
H(16) C(18) 2.022 .
H(16) C(20) 2.033 .
H(16) C(21) 3.263 .
H(16) C(22) 3.357 2_655
H(16) C(23) 3.106 2_655
H(16) C(24) 3.020 2_655
H(16) C(25) 3.215 2_655
H(16) C(26) 3.454 2_655
H(16) C(27) 3.509 2_655
H(16) H(14) 2.759 2_655
H(16) H(15) 2.316 .
H(16) H(17) 2.331 .
H(16) H(19) 3.528 2_655
H(16) H(20) 3.391 2_655
H(16) H(20) 3.020 4_455
H(17) C(16) 3.270 .
H(17) C(17) 3.065 2_655
H(17) C(18) 3.242 .
H(17) C(18) 2.903 2_655
H(17) C(19) 2.031 .
H(17) C(21) 2.033 .
H(17) C(31) 3.287 4_465
H(17) H(14) 2.901 2_655
H(17) H(15) 2.603 2_655
H(17) H(16) 2.331 .
H(17) H(18) 2.334 .
H(17) H(20) 2.730 4_455
H(17) H(22) 3.409 1_565
H(17) H(26) 2.505 4_465
H(18) P(1) 2.816 .
H(18) O(1) 2.597 .
H(18) C(1) 3.422 .
H(18) C(7) 3.586 .
H(18) C(16) 2.047 .
H(18) C(17) 3.272 .
H(18) C(19) 3.263 .
H(18) C(20) 2.036 .
H(18) C(25) 3.251 1_565
H(18) C(26) 3.228 1_565
H(18) C(28) 2.900 .
H(18) C(29) 3.463 .
H(18) C(33) 3.377 .
H(18) H(5) 2.787 .
H(18) H(15) 3.429 2_655
H(18) H(17) 2.334 .
H(18) H(21) 2.674 1_565
H(18) H(22) 2.626 1_565
H(18) H(28) 3.521 .
H(19) P(1) 2.975 .
H(19) C(17) 3.588 4_555
H(19) C(18) 3.262 4_555
H(19) C(19) 3.427 4_555
H(19) C(22) 2.037 .
H(19) C(24) 2.054 .
H(19) C(25) 3.277 .
H(19) C(27) 3.264 .
H(19) C(28) 2.678 .
H(19) C(32) 3.454 .
H(19) C(33) 2.582 .
H(19) H(4) 3.496 4_555
H(19) H(5) 3.296 4_555
H(19) H(7) 2.929 4_555
H(19) H(15) 3.454 4_555
H(19) H(16) 3.528 2_645
H(19) H(20) 2.351 .
H(19) H(28) 2.503 .
H(20) C(7) 3.495 4_555
H(20) C(19) 2.909 4_555
H(20) C(20) 2.748 4_555
H(20) C(21) 3.452 4_555
H(20) C(22) 3.274 .
H(20) C(23) 2.050 .
H(20) C(25) 2.022 .
H(20) C(26) 3.251 .
H(20) C(31) 3.588 1_545
H(20) H(4) 3.302 4_555
H(20) H(5) 2.822 4_555
H(20) H(16) 3.391 2_645
H(20) H(16) 3.020 4_555
H(20) H(17) 2.730 4_555
H(20) H(19) 2.351 .
H(20) H(21) 2.324 .
H(20) H(26) 3.447 1_545
H(21) O(1) 3.570 1_545
H(21) C(21) 3.461 1_545
H(21) C(23) 3.284 .
H(21) C(24) 2.031 .
H(21) C(26) 2.043 .
H(21) C(27) 3.268 .
H(21) C(28) 3.355 1_545
H(21) C(29) 3.034 1_545
H(21) C(30) 2.972 1_545
H(21) C(31) 3.235 1_545
H(21) C(32) 3.523 1_545
H(21) C(33) 3.566 1_545
H(21) H(15) 3.157 2_645
H(21) H(18) 2.674 1_545
H(21) H(20) 2.324 .
H(21) H(22) 2.349 .
H(21) H(24) 3.407 1_545
H(21) H(25) 3.317 1_545
H(22) O(1) 3.042 1_545
H(22) C(1) 2.938 1_545
H(22) C(2) 3.466 1_545
H(22) C(6) 3.185 1_545
H(22) C(21) 3.448 1_545
H(22) C(22) 3.295 .
H(22) C(24) 3.254 .
H(22) C(25) 2.044 .
H(22) C(27) 2.044 .
H(22) C(30) 3.318 4_455
H(22) C(31) 3.236 4_455
H(22) H(3) 3.398 1_545
H(22) H(17) 3.409 1_545
H(22) H(18) 2.626 1_545
H(22) H(21) 2.349 .
H(22) H(23) 2.337 .
H(22) H(25) 2.792 4_455
H(22) H(26) 2.619 4_455
H(23) Ru(1) 3.390 .
H(23) P(1) 2.836 .
H(23) C(9) 2.600 .
H(23) C(15) 3.311 .
H(23) C(16) 3.440 .
H(23) C(17) 3.333 .
H(23) C(22) 2.045 .
H(23) C(23) 3.256 .
H(23) C(25) 3.263 .
H(23) C(26) 2.035 .
H(23) C(30) 3.020 4_455
H(23) C(31) 3.087 4_455
H(23) H(7) 2.522 .
H(23) H(8) 2.393 .
H(23) H(13) 2.870 .
H(23) H(14) 2.742 .
H(23) H(22) 2.337 .
H(23) H(25) 2.890 4_455
H(23) H(26) 2.999 4_455
H(24) Ru(1) 3.099 .
H(24) P(1) 2.906 .
H(24) O(1) 2.591 .
H(24) C(13) 2.981 .
H(24) C(14) 2.821 .
H(24) C(28) 2.043 .
H(24) C(30) 2.048 .
H(24) C(31) 3.268 .
H(24) C(33) 3.273 .
H(24) H(1) 3.401 4_565
H(24) H(3) 3.566 .
H(24) H(8) 3.127 4_555
H(24) H(11) 2.794 .
H(24) H(12) 2.509 .
H(24) H(21) 3.407 1_565
H(24) H(25) 2.348 .
H(25) C(2) 3.044 4_565
H(25) C(3) 2.837 4_565
H(25) C(4) 3.264 4_565
H(25) C(26) 3.444 4_555
H(25) C(27) 3.498 4_555
H(25) C(28) 3.278 .
H(25) C(29) 2.047 .
H(25) C(31) 2.031 .
H(25) C(32) 3.259 .
H(25) H(1) 2.987 4_565
H(25) H(5) 3.446 4_565
H(25) H(8) 3.217 4_555
H(25) H(21) 3.317 1_565
H(25) H(22) 2.792 4_555
H(25) H(23) 2.890 4_555
H(25) H(24) 2.348 .
H(25) H(26) 2.328 .
H(26) C(18) 3.560 3_765
H(26) C(20) 3.364 4_565
H(26) C(26) 2.964 4_555
H(26) C(27) 3.177 4_555
H(26) C(29) 3.270 .
H(26) C(30) 2.029 .
H(26) C(32) 2.035 .
H(26) C(33) 3.262 .
H(26) H(14) 3.169 4_555
H(26) H(17) 2.505 4_565
H(26) H(20) 3.447 1_565
H(26) H(22) 2.619 4_555
H(26) H(23) 2.999 4_555
H(26) H(25) 2.328 .
H(26) H(27) 2.338 .
H(27) C(17) 3.522 4_555
H(27) C(18) 3.340 4_555
H(27) C(20) 3.522 3_765
H(27) C(21) 3.572 3_765
H(27) C(28) 3.283 .
H(27) C(30) 3.260 .
H(27) C(31) 2.037 .
H(27) C(32) 3.142 3_765
H(27) C(33) 2.040 .
H(27) C(33) 2.977 3_765
H(27) H(14) 3.063 4_555
H(27) H(15) 2.693 4_555
H(27) H(26) 2.338 .
H(27) H(27) 2.872 3_765
H(27) H(28) 2.338 .
H(27) H(28) 2.543 3_765
H(28) P(1) 2.898 .
H(28) C(16) 2.804 .
H(28) C(17) 3.321 .
H(28) C(21) 3.304 .
H(28) C(22) 3.201 .
H(28) C(23) 3.035 .
H(28) C(28) 2.047 .
H(28) C(29) 3.269 .
H(28) C(31) 3.260 .
H(28) C(32) 2.037 .
H(28) C(32) 3.212 3_765
H(28) H(14) 3.554 .
H(28) H(15) 3.408 4_555
H(28) H(18) 3.521 .
H(28) H(19) 2.503 .
H(28) H(27) 2.338 .
H(28) H(27) 2.543 3_765

loop_
_geom_torsion_atom_site_label_1
_geom_torsion_atom_site_label_2
_geom_torsion_atom_site_label_3
_geom_torsion_atom_site_label_4
_geom_torsion
P(1) Ru(1) O(1) C(1) 158.3(2)
O(1) Ru(1) P(1) C(16) -65.67(13)
O(1) Ru(1) P(1) C(22) 171.90(13)
O(1) Ru(1) P(1) C(28) 50.60(13)
P(1) Ru(1) C(8) C(7) -70.3(3)
P(1) Ru(1) C(8) C(9) 48.1(2)
C(8) Ru(1) P(1) C(16) 17.28(17)
C(8) Ru(1) P(1) C(22) -105.15(16)
C(8) Ru(1) P(1) C(28) 133.55(16)
P(1) Ru(1) C(9) C(8) -135.9(2)
C(9) Ru(1) P(1) C(16) 44.23(16)
C(9) Ru(1) P(1) C(22) -78.20(15)
C(9) Ru(1) P(1) C(28) 160.50(15)
P(1) Ru(1) C(11) C(12) 145.0(2)
P(1) Ru(1) C(11) C(15) 27.1(3)
C(11) Ru(1) P(1) C(16) 129.8(2)
C(11) Ru(1) P(1) C(22) 7.4(2)
C(11) Ru(1) P(1) C(28) -113.9(2)
P(1) Ru(1) C(12) C(11) -82.5(4)
P(1) Ru(1) C(12) C(13) 34.1(4)
C(12) Ru(1) P(1) C(16) -173.9(2)
C(12) Ru(1) P(1) C(22) 63.7(2)
C(12) Ru(1) P(1) C(28) -57.6(3)
P(1) Ru(1) C(13) C(12) -163.8(2)
P(1) Ru(1) C(13) C(14) -44.2(3)
C(13) Ru(1) P(1) C(16) -151.03(18)
C(13) Ru(1) P(1) C(22) 86.54(18)
C(13) Ru(1) P(1) C(28) -34.76(18)
P(1) Ru(1) C(14) C(13) 143.5(2)
P(1) Ru(1) C(14) C(15) -98.7(2)
C(14) Ru(1) P(1) C(16) -175.63(17)
C(14) Ru(1) P(1) C(22) 61.93(17)
C(14) Ru(1) P(1) C(28) -59.36(17)
P(1) Ru(1) C(15) C(11) -160.3(2)
P(1) Ru(1) C(15) C(14) 85.0(2)
C(15) Ru(1) P(1) C(16) 146.23(16)
C(15) Ru(1) P(1) C(22) 23.80(16)
C(15) Ru(1) P(1) C(28) -97.49(16)
O(1) Ru(1) C(8) C(7) 11.7(2)
O(1) Ru(1) C(8) C(9) 130.1(2)
C(8) Ru(1) O(1) C(1) 46.1(2)
O(1) Ru(1) C(9) C(8) -53.9(2)
C(9) Ru(1) O(1) C(1) 75.6(2)
O(1) Ru(1) C(11) C(12) -10.3(4)
O(1) Ru(1) C(11) C(15) -128.2(2)
C(11) Ru(1) O(1) C(1) -39.7(3)
O(1) Ru(1) C(12) C(11) 173.3(2)
O(1) Ru(1) C(12) C(13) -70.1(2)
C(12) Ru(1) O(1) C(1) -46.1(3)
O(1) Ru(1) C(13) C(12) 113.6(2)
O(1) Ru(1) C(13) C(14) -126.8(2)
C(13) Ru(1) O(1) C(1) -79.9(3)
O(1) Ru(1) C(14) C(13) 58.6(3)
O(1) Ru(1) C(14) C(15) 176.3(2)
C(14) Ru(1) O(1) C(1) -110.6(2)
O(1) Ru(1) C(15) C(11) 108.1(3)
O(1) Ru(1) C(15) C(14) -6.5(4)
C(15) Ru(1) O(1) C(1) -106.2(3)
C(9) Ru(1) C(8) C(7) -118.4(3)
C(8) Ru(1) C(11) C(12) -94.3(3)
C(8) Ru(1) C(11) C(15) 147.8(2)
C(11) Ru(1) C(8) C(7) 152.3(3)
C(11) Ru(1) C(8) C(9) -89.3(2)
C(8) Ru(1) C(12) C(11) 87.1(3)
C(8) Ru(1) C(12) C(13) -156.3(2)
C(12) Ru(1) C(8) C(7) 114.5(3)
C(12) Ru(1) C(8) C(9) -127.2(2)
C(8) Ru(1) C(13) C(12) 29.6(3)
C(8) Ru(1) C(13) C(14) 149.3(2)
C(13) Ru(1) C(8) C(7) 97.4(3)
C(13) Ru(1) C(8) C(9) -144.2(2)
C(8) Ru(1) C(14) C(13) -63.2(5)
C(8) Ru(1) C(14) C(15) 54.6(4)
C(14) Ru(1) C(8) C(7) 138.5(3)
C(14) Ru(1) C(8) C(9) -103.1(4)
C(8) Ru(1) C(15) C(11) -38.9(2)
C(8) Ru(1) C(15) C(14) -153.5(2)
C(15) Ru(1) C(8) C(7) 175.0(2)
C(15) Ru(1) C(8) C(9) -66.6(2)
C(9) Ru(1) C(11) C(12) -131.6(3)
C(9) Ru(1) C(11) C(15) 110.5(2)
C(11) Ru(1) C(9) C(8) 91.0(2)
C(9) Ru(1) C(12) C(11) 55.1(3)
C(9) Ru(1) C(12) C(13) 171.7(2)
C(12) Ru(1) C(9) C(8) 60.7(2)
C(9) Ru(1) C(13) C(12) -15.3(4)
C(9) Ru(1) C(13) C(14) 104.4(4)
C(13) Ru(1) C(9) C(8) 70.6(4)
C(9) Ru(1) C(14) C(13) -130.5(3)
C(9) Ru(1) C(14) C(15) -12.7(3)
C(14) Ru(1) C(9) C(8) 135.1(2)
C(9) Ru(1) C(15) C(11) -73.6(2)
C(9) Ru(1) C(15) C(14) 171.7(2)
C(15) Ru(1) C(9) C(8) 127.1(2)
C(11) Ru(1) C(12) C(13) 116.6(4)
C(12) Ru(1) C(11) C(15) -117.9(4)
C(11) Ru(1) C(13) C(12) -38.6(2)
C(11) Ru(1) C(13) C(14) 81.0(3)
C(13) Ru(1) C(11) C(12) 36.9(3)
C(13) Ru(1) C(11) C(15) -81.0(2)
C(11) Ru(1) C(14) C(13) -78.8(3)
C(11) Ru(1) C(14) C(15) 39.0(2)
C(14) Ru(1) C(11) C(12) 78.6(3)
C(14) Ru(1) C(11) C(15) -39.3(2)
C(11) Ru(1) C(15) C(14) -114.7(3)
C(15) Ru(1) C(11) C(12) 117.9(4)
C(12) Ru(1) C(13) C(14) 119.7(4)
C(13) Ru(1) C(12) C(11) -116.6(4)
C(12) Ru(1) C(14) C(13) -35.7(2)
C(12) Ru(1) C(14) C(15) 82.1(2)
C(14) Ru(1) C(12) C(11) -80.5(3)
C(14) Ru(1) C(12) C(13) 36.0(2)
C(12) Ru(1) C(15) C(11) 37.4(2)
C(12) Ru(1) C(15) C(14) -77.3(2)
C(15) Ru(1) C(12) C(11) -37.3(2)
C(15) Ru(1) C(12) C(13) 79.3(3)
C(13) Ru(1) C(14) C(15) 117.8(4)
C(14) Ru(1) C(13) C(12) -119.7(4)
C(13) Ru(1) C(15) C(11) 78.2(2)
C(13) Ru(1) C(15) C(14) -36.5(2)
C(15) Ru(1) C(13) C(12) -81.6(3)
C(15) Ru(1) C(13) C(14) 38.0(2)
C(14) Ru(1) C(15) C(11) 114.7(3)
C(15) Ru(1) C(14) C(13) -117.8(4)
Ru(1) P(1) C(16) C(17) -111.2(3)
Ru(1) P(1) C(16) C(21) 67.5(3)
Ru(1) P(1) C(22) C(23) -127.2(2)
Ru(1) P(1) C(22) C(27) 49.3(2)
Ru(1) P(1) C(28) C(29) 4.7(2)
Ru(1) P(1) C(28) C(33) -172.6(2)
C(16) P(1) C(22) C(23) 103.6(2)
C(16) P(1) C(22) C(27) -79.9(2)
C(22) P(1) C(16) C(17) 15.5(3)
C(22) P(1) C(16) C(21) -165.8(2)
C(16) P(1) C(28) C(29) 131.0(2)
C(16) P(1) C(28) C(33) -46.3(2)
C(28) P(1) C(16) C(17) 123.5(3)
C(28) P(1) C(16) C(21) -57.8(3)
C(22) P(1) C(28) C(29) -121.1(2)
C(22) P(1) C(28) C(33) 61.7(2)
C(28) P(1) C(22) C(23) 0.2(2)
C(28) P(1) C(22) C(27) 176.6(2)
Ru(1) O(1) C(1) C(2) -63.2(3)
Ru(1) O(1) C(1) C(6) 119.2(3)
O(2A) O(2B) C(4) C(3) -141.5(7)
O(2A) O(2B) C(4) C(5) 62.3(10)
C(4) O(2B) O(2A) C(10) -126.6(7)
C(10) O(2B) O(2A) C(4) 126.6(7)
C(4) O(2B) C(10) O(2A) 43.5(7)
C(10) O(2B) C(4) O(2A) -51.7(8)
C(10) O(2B) C(4) C(3) 166.8(8)
C(10) O(2B) C(4) C(5) 10.6(13)
O(2B) O(2A) C(4) C(3) 51.1(10)
O(2B) O(2A) C(4) C(5) -137.6(8)
C(4) O(2A) C(10) O(2B) -66.6(10)
C(10) O(2A) C(4) O(2B) 54.3(9)
C(10) O(2A) C(4) C(3) 105.4(9)
C(10) O(2A) C(4) C(5) -83.4(9)
O(1) C(1) C(2) C(3) -175.8(3)
O(1) C(1) C(2) C(7) 6.1(5)
O(1) C(1) C(6) C(5) 177.9(3)
C(2) C(1) C(6) C(5) 0.3(5)
C(6) C(1) C(2) C(3) 1.8(6)
C(6) C(1) C(2) C(7) -176.3(3)
C(1) C(2) C(3) C(4) 0.3(6)
C(1) C(2) C(7) C(8) 60.2(5)
C(3) C(2) C(7) C(8) -117.9(4)
C(7) C(2) C(3) C(4) 178.3(4)
C(2) C(3) C(4) O(2B) -164.8(5)
C(2) C(3) C(4) O(2A) 165.6(6)
C(2) C(3) C(4) C(5) -4.7(8)
O(2B) C(4) C(5) C(6) 159.2(7)
O(2A) C(4) C(5) C(6) -164.9(5)
C(3) C(4) C(5) C(6) 7.0(9)
C(4) C(5) C(6) C(1) -4.7(7)
C(2) C(7) C(8) Ru(1) -60.0(4)
C(2) C(7) C(8) C(9) -144.0(4)
C(7) C(8) C(9) Ru(1) 108.7(4)
Ru(1) C(11) C(12) C(13) -63.5(2)
Ru(1) C(11) C(15) C(14) 64.4(2)
C(12) C(11) C(15) Ru(1) -63.5(2)
C(12) C(11) C(15) C(14) 1.0(4)
C(15) C(11) C(12) Ru(1) 62.6(2)
C(15) C(11) C(12) C(13) -0.9(4)
Ru(1) C(12) C(13) C(14) -60.6(3)
C(11) C(12) C(13) Ru(1) 61.1(2)
C(11) C(12) C(13) C(14) 0.5(4)
Ru(1) C(13) C(14) C(15) -60.4(2)
C(12) C(13) C(14) Ru(1) 60.5(3)
C(12) C(13) C(14) C(15) 0.1(3)
Ru(1) C(14) C(15) C(11) -63.1(2)
C(13) C(14) C(15) Ru(1) 62.5(3)
C(13) C(14) C(15) C(11) -0.7(4)
P(1) C(16) C(17) C(18) 179.8(3)
P(1) C(16) C(21) C(20) -179.8(3)
C(17) C(16) C(21) C(20) -1.0(5)
C(21) C(16) C(17) C(18) 1.2(5)
C(16) C(17) C(18) C(19) 0.1(5)
C(17) C(18) C(19) C(20) -1.4(6)
C(18) C(19) C(20) C(21) 1.5(6)
C(19) C(20) C(21) C(16) -0.3(6)
P(1) C(22) C(23) C(24) 176.9(2)
P(1) C(22) C(27) C(26) -176.6(2)
C(23) C(22) C(27) C(26) 0.1(3)
C(27) C(22) C(23) C(24) 0.4(4)
C(22) C(23) C(24) C(25) -0.8(5)
C(23) C(24) C(25) C(26) 0.6(5)
C(24) C(25) C(26) C(27) -0.1(4)
C(25) C(26) C(27) C(22) -0.2(4)
P(1) C(28) C(29) C(30) -178.6(2)
P(1) C(28) C(33) C(32) 179.0(2)
C(29) C(28) C(33) C(32) 1.7(5)
C(33) C(28) C(29) C(30) -1.3(4)
C(28) C(29) C(30) C(31) 0.2(4)
C(29) C(30) C(31) C(32) 0.4(5)
C(30) C(31) C(32) C(33) -0.0(5)
C(31) C(32) C(33) C(28) -1.1(5)
